data_9003718
loop_
_publ_author_name
'Camara, F.'
'Oberti, R.'

_publ_section_title
;
 The crystal-chemistry of holmquistites: Ferroholmquistite from
 Greenbushes (Western Australia) and
 hints for compositional constraints in B-Li amphiboles
 Sample: Zaire
;
_journal_name_full 'American Mineralogist'
_journal_page_first 1167
_journal_page_last 1176
_journal_paper_doi 10.2138/am.2005.1793
_journal_volume 90
_journal_year 2005
_chemical_formula_sum 'Al1.34 F0.09 Fe1.26 H1.91 Li1.98 Mg2.35 Mn0.04 Na0.05 O23.91 Si8 Zn0.01'
_chemical_name_mineral Holmquistite
_space_group_IT_number 62
_symmetry_space_group_name_Hall '-P 2ac 2n'
_symmetry_space_group_name_H-M 'P n m a'
_cell_angle_alpha 90
_cell_angle_beta 90
_cell_angle_gamma 90
_cell_length_a 18.3345
_cell_length_b 17.6955
_cell_length_c 5.2764
_cell_formula_units_Z 4
_cell_volume 1711.865
_exptl_crystal_density_diffrn 3.081
_cod_depositor_comments
;
 Changing the _chemical_formula_sum data item value from
 'Al1.34 F0.09 Fe1.26 H3.82 Li1.98 Mg2.35 Mn0.04 Na0.05 O23.91 Si8 Zn0.01' to
 'Al1.34 F0.09 Fe1.26 H1.91 Li1.98 Mg2.35 Mn0.04 Na0.05 O23.91 Si8 Zn0.01'.

 Antanas Vaitkus,
 2017-01-25

 Adding the _atom_site_type_symbol data item.

 Antanas Vaitkus,
 2017-01-17
;
_cod_original_formula_sum 'Mg2.35 Fe1.26 Mn.04 Zn.01 Al1.34 Li1.98 Na.05 Si8 O23.91 F.09 H3.82'
_cod_database_code 9003718

loop_
_symmetry_equiv_pos_as_xyz
x,y,z
x,1/2-y,z
-x,1/2+y,-z
1/2-x,1/2+y,1/2+z
1/2+x,1/2-y,1/2-z
1/2+x,y,1/2-z
1/2-x,-y,1/2+z
-x,-y,-z

loop_
_atom_site_label
_atom_site_type_symbol
_atom_site_fract_x
_atom_site_fract_y
_atom_site_fract_z
_atom_site_occupancy
_atom_site_U_iso_or_equiv
Mg1 Mg 0.12520 0.16000 0.39500 0.77500 0.00600
Fe1 Fe 0.12520 0.16000 0.39500 0.20000 0.00600
Mn1 Mn 0.12520 0.16000 0.39500 0.02000 0.00600
Zn1 Zn 0.12520 0.16000 0.39500 0.00500 0.00600
Al2 Al 0.12540 0.06860 -0.10400 0.67000 0.00600
Fe3+2 Fe 0.12540 0.06860 -0.10400 0.30000 0.00600
Fe++2 Fe 0.12540 0.06860 -0.10400 0.03000 0.00600
Mg3 Mg 0.12530 0.25000 -0.10510 0.80000 0.00600
Fe3 Fe 0.12530 0.25000 -0.10510 0.20000 0.00600
Li4 Li 0.12410 -0.00690 0.39790 0.99000 0.01700
Na4 Na 0.12410 -0.00690 0.39790 0.01000 0.01700
NaA Na 0.37500 0.25000 0.50000 0.03000 ?
Si1A Si 0.26980 0.16260 0.06760 1.00000 0.00600
Si1B Si -0.01920 0.16300 0.72460 1.00000 0.00600
Si2A Si 0.27330 0.07670 0.57260 1.00000 0.00600
Si2B Si -0.02400 0.07770 0.21770 1.00000 0.00600
O1A O 0.18100 0.15820 0.05270 1.00000 0.00800
O1B O 0.06950 0.15790 0.73760 1.00000 0.00800
O2A O 0.18460 0.07640 0.58810 1.00000 0.00800
O2B O 0.06510 0.07570 0.20350 1.00000 0.00800
O-H3A O 0.18200 0.25000 0.55580 0.95500 0.00900
F3A F 0.18200 0.25000 0.55580 0.04500 0.00900
O-H3B O 0.06870 0.25000 0.23450 0.95500 0.00900
F3B F 0.06870 0.25000 0.23450 0.04500 0.00900
O4A O 0.31180 -0.00380 0.56470 1.00000 0.01000
O4B O -0.06430 -0.00070 0.27030 1.00000 0.01000
O5A O 0.30490 0.11570 -0.16590 1.00000 0.01000
O5B O -0.05370 0.11360 0.95120 1.00000 0.00900
O6A O 0.29750 0.12940 0.33450 1.00000 0.01100
O6B O -0.04680 0.13400 0.45130 1.00000 0.01000
O7A O 0.29480 0.25000 0.04550 1.00000 0.01100
O7B O -0.04380 0.25000 0.75950 1.00000 0.01100
HA H 0.23700 0.25000 0.56800 0.95500 ?
HB H 0.01500 0.25000 0.20700 0.95500 ?
